data_4084684
loop_
_publ_author_name
'Axtell, Jonathan C.'
'Schrock, Richard R.'
'M\"uller, Peter'
'Smith, Stacey J.'
'Hoveyda, Amir H.'

_publ_section_title
;
 Synthesis of Tungsten Imido Alkylidene Complexes that Contain an
 Electron-Withdrawing Imido Ligand.
;
_journal_issue 19
_journal_name_full Organometallics
_journal_page_first 5342
_journal_page_last 5348
_journal_paper_doi 10.1021/om5006676
_journal_volume 33
_journal_year 2014
_chemical_formula_sum 'C52 H56 F24 N4 W2'
_chemical_formula_weight 1560.70
_chemical_name_systematic
; 
 ? 
;
_space_group_crystal_system monoclinic
_space_group_IT_number 14
_space_group_name_Hall '-P 2yn'
_space_group_name_H-M_alt 'P 1 21/n 1'
_symmetry_space_group_name_Hall '-P 2yn'
_symmetry_space_group_name_H-M 'P 1 21/n 1'
_atom_sites_solution_hydrogens mixed
_atom_sites_solution_primary direct
_atom_sites_solution_secondary difmap
_audit_creation_method SHELXL-2013
_cell_angle_alpha 90
_cell_angle_beta 97.329(2)
_cell_angle_gamma 90
_cell_formula_units_Z 2
_cell_length_a 13.8640(19)
_cell_length_b 14.775(2)
_cell_length_c 14.478(2)
_cell_measurement_reflns_used 9532
_cell_measurement_temperature 100(2)
_cell_measurement_theta_max 30.49
_cell_measurement_theta_min 2.36
_cell_volume 2941.5(7)
_computing_cell_refinement 'SAINT 7.46A (Bruker-AXS, 2011)'
_computing_data_collection 'APEX2 v2011.4.0 (Bruker-AXS, 2011)'
_computing_data_reduction 'SAINT 7.46A (Bruker-AXS, 2011)'
_computing_molecular_graphics 'Bruker SHELXTL'
_computing_publication_material 'Bruker SHELXTL'
_computing_structure_refinement 'SHELXL-2013 (Sheldrick, 2013)'
_computing_structure_solution 'SHELXS-97 (Sheldrick, 2008)'
_diffrn_ambient_temperature 100(2)
_diffrn_detector_area_resol_mean 8.3
_diffrn_measured_fraction_theta_full 1.000
_diffrn_measured_fraction_theta_max 1.000
_diffrn_measurement_device_type 'Bruker Smart APEX CCD'
_diffrn_measurement_method '\f and \w scans'
_diffrn_radiation_type MoK\a
_diffrn_radiation_wavelength 0.71073
_diffrn_reflns_av_R_equivalents 0.0376
_diffrn_reflns_av_unetI/netI 0.0178
_diffrn_reflns_Laue_measured_fraction_full 1.000
_diffrn_reflns_Laue_measured_fraction_max 1.000
_diffrn_reflns_limit_h_max 19
_diffrn_reflns_limit_h_min -19
_diffrn_reflns_limit_k_max 21
_diffrn_reflns_limit_k_min -21
_diffrn_reflns_limit_l_max 20
_diffrn_reflns_limit_l_min -20
_diffrn_reflns_number 82838
_diffrn_reflns_point_group_measured_fraction_full 1.000
_diffrn_reflns_point_group_measured_fraction_max 1.000
_diffrn_reflns_theta_full 25.242
_diffrn_reflns_theta_max 30.505
_diffrn_reflns_theta_min 1.915
_diffrn_source 'fine-focus sealed tube, graphite'
_exptl_absorpt_coefficient_mu 4.022
_exptl_absorpt_correction_T_max 0.7461
_exptl_absorpt_correction_T_min 0.4998
_exptl_absorpt_correction_type multi-scan
_exptl_absorpt_process_details 'SADABS (Sheldrick, 2009)'
_exptl_crystal_colour orange
_exptl_crystal_density_diffrn 1.762
_exptl_crystal_density_method 'not measured'
_exptl_crystal_description plate
_exptl_crystal_F_000 1520
_exptl_crystal_size_max 0.460
_exptl_crystal_size_mid 0.440
_exptl_crystal_size_min 0.130
_refine_diff_density_max 1.069
_refine_diff_density_min -0.774
_refine_diff_density_rms 0.086
_refine_ls_extinction_method none
_refine_ls_goodness_of_fit_ref 1.050
_refine_ls_hydrogen_treatment mixed
_refine_ls_matrix_type full
_refine_ls_number_parameters 422
_refine_ls_number_reflns 8967
_refine_ls_number_restraints 617
_refine_ls_restrained_S_all 1.113
_refine_ls_R_factor_all 0.0228
_refine_ls_R_factor_gt 0.0195
_refine_ls_shift/su_max 0.006
_refine_ls_shift/su_mean 0.000
_refine_ls_structure_factor_coef Fsqd
_refine_ls_weighting_details 'w=1/[\s^2^(Fo^2^)+(0.0183P)^2^+3.8287P] where P=(Fo^2^+2Fc^2^)/3'
_refine_ls_weighting_scheme calc
_refine_ls_wR_factor_gt 0.0462
_refine_ls_wR_factor_ref 0.0482
_reflns_Friedel_coverage 0.000
_reflns_number_gt 8241
_reflns_number_total 8967
_reflns_threshold_expression 'I > 2\s(I)'
_cod_data_source_file om5006676_si_001.cif
_cod_data_source_block 14011
_cod_original_cell_volume 2941.6(7)
_cod_database_code 4084684
_shelx_space_group_comment
; 
The symmetry employed for this shelxl refinement is uniquely defined 
by the following loop, which should always be used as a source of 
symmetry information in preference to the above space-group names. 
They are only intended as comments. 
;
_shelx_estimated_absorpt_t_min 0.259
_shelx_estimated_absorpt_t_max 0.623
_shelxl_version_number 2013-4

loop_
_space_group_symop_operation_xyz
'x, y, z'
'-x+1/2, y+1/2, -z+1/2'
'-x, -y, -z'
'x-1/2, -y-1/2, z-1/2'

loop_
_atom_site_label
_atom_site_type_symbol
_atom_site_fract_x
_atom_site_fract_y
_atom_site_fract_z
_atom_site_U_iso_or_equiv
_atom_site_adp_type
_atom_site_occupancy
_atom_site_site_symmetry_order
_atom_site_calc_flag
_atom_site_refinement_flags_posn
_atom_site_refinement_flags_adp
_atom_site_refinement_flags_occupancy
_atom_site_disorder_assembly
_atom_site_disorder_group
W1 W 0.44786(2) 0.92398(2) 0.05997(2) 0.01578(3) Uani 1 1 d . . . . .
N1 N 0.56236(12) 0.93566(10) 0.00295(12) 0.0189(3) Uani 1 1 d . . . . .
C11 C 0.63275(13) 0.86872(12) -0.00493(13) 0.0186(3) Uani 1 1 d . . . . .
C12 C 0.71983(14) 0.86703(12) 0.05586(14) 0.0206(3) Uani 1 1 d . . . . .
H12 H 0.7314 0.9110 0.1039 0.025 Uiso 1 1 calc R U . . .
C13 C 0.78966(14) 0.80101(13) 0.04600(14) 0.0212(4) Uani 1 1 d . . . . .
C14 C 0.77469(15) 0.73527(13) -0.02283(14) 0.0229(4) Uani 1 1 d . . . . .
H14 H 0.8226 0.6905 -0.0290 0.027 Uiso 1 1 calc R U . . .
C15 C 0.68776(15) 0.73657(13) -0.08244(14) 0.0220(4) Uani 1 1 d . . . . .
C16 C 0.61747(14) 0.80250(12) -0.07446(14) 0.0205(3) Uani 1 1 d . . . . .
H16 H 0.5589 0.8025 -0.1164 0.025 Uiso 1 1 calc R U . . .
C17 C 0.88322(17) 0.80364(16) 0.11119(16) 0.0313(5) Uani 1 1 d D U . . .
F1 F 0.9236(5) 0.8866(3) 0.1136(6) 0.0433(11) Uani 0.75(3) 1 d D U P A 1
F2 F 0.9502(5) 0.7460(6) 0.0886(6) 0.0507(13) Uani 0.75(3) 1 d D U P A 1
F3 F 0.8704(6) 0.7850(8) 0.1991(4) 0.0590(15) Uani 0.75(3) 1 d D U P A 1
F1A F 0.9109(15) 0.8830(9) 0.1407(18) 0.050(3) Uani 0.25(3) 1 d D U P A 2
F2A F 0.9540(12) 0.7677(15) 0.0701(13) 0.040(3) Uani 0.25(3) 1 d D U P A 2
F3A F 0.8739(17) 0.7540(16) 0.1845(14) 0.061(4) Uani 0.25(3) 1 d D U P A 2
C18 C 0.67045(17) 0.66680(14) -0.15806(16) 0.0290(4) Uani 1 1 d D U . . .
F4 F 0.6732(3) 0.58305(14) -0.12688(18) 0.0675(9) Uani 0.754(3) 1 d D U P B 1
F5 F 0.7386(3) 0.6675(2) -0.2145(2) 0.0777(10) Uani 0.754(3) 1 d D U P B 1
F6 F 0.5870(2) 0.6740(2) -0.2119(2) 0.0798(11) Uani 0.754(3) 1 d D U P B 1
F4A F 0.6669(9) 0.7046(4) -0.2368(5) 0.0675(9) Uani 0.246(3) 1 d D U P B 2
F5A F 0.5908(7) 0.6271(7) -0.1499(7) 0.0777(10) Uani 0.246(3) 1 d D U P B 2
F6A F 0.7384(7) 0.6084(7) -0.1521(7) 0.0798(11) Uani 0.246(3) 1 d D U P B 2
N2 N 0.46248(11) 0.81423(10) 0.10633(12) 0.0189(3) Uani 1 1 d . . . . .
C21 C 0.47533(13) 0.72726(12) 0.14291(13) 0.0183(3) Uani 1 1 d . . . . .
C22 C 0.41911(14) 0.69680(12) 0.21003(14) 0.0199(3) Uani 1 1 d . . . . .
H22 H 0.3721 0.7356 0.2315 0.024 Uiso 1 1 calc R U . . .
C23 C 0.43199(14) 0.60942(12) 0.24549(13) 0.0201(3) Uani 1 1 d . . . . .
C24 C 0.50028(14) 0.55165(12) 0.21513(14) 0.0205(3) Uani 1 1 d . . . . .
H24 H 0.5087 0.4920 0.2394 0.025 Uiso 1 1 calc R U . . .
C25 C 0.55608(15) 0.58268(12) 0.14857(14) 0.0205(3) Uani 1 1 d . . . . .
C26 C 0.54495(14) 0.66946(13) 0.11217(14) 0.0209(3) Uani 1 1 d . . . . .
H26 H 0.5841 0.6895 0.0669 0.025 Uiso 1 1 calc R U . . .
C27 C 0.37406(18) 0.57909(14) 0.32035(17) 0.0287(4) Uani 1 1 d D U . . .
F7 F 0.36834(15) 0.48949(10) 0.32625(13) 0.0571(5) Uani 1 1 d D U . . .
F8 F 0.28308(11) 0.61011(13) 0.30761(13) 0.0501(4) Uani 1 1 d D U . . .
F9 F 0.41189(14) 0.60858(15) 0.40369(11) 0.0543(5) Uani 1 1 d D U . . .
C28 C 0.62910(18) 0.51905(15) 0.11523(16) 0.0311(5) Uani 1 1 d D U . . .
F10 F 0.58792(15) 0.45979(14) 0.05415(15) 0.0716(7) Uani 1 1 d D U . . .
F11 F 0.67593(12) 0.47072(11) 0.18467(12) 0.0450(4) Uani 1 1 d D U . . .
F12 F 0.69829(15) 0.56193(12) 0.07611(16) 0.0620(6) Uani 1 1 d D U . . .
C1 C 0.42451(16) 0.98741(14) 0.18778(15) 0.0257(4) Uani 1 1 d D . . . .
H1A H 0.4037(19) 1.0496(12) 0.1746(19) 0.031 Uiso 1 1 d D U . . .
H1B H 0.3654(15) 0.9524(16) 0.2023(19) 0.031 Uiso 1 1 d D U . . .
C2 C 0.49260(17) 0.99089(15) 0.28063(15) 0.0281(4) Uani 1 1 d . . . . .
C3 C 0.5845(2) 1.0430(2) 0.2646(2) 0.0505(7) Uani 1 1 d . . . . .
H3A H 0.6287 1.0460 0.3230 0.076 Uiso 1 1 calc R U . . .
H3B H 0.5668 1.1044 0.2433 0.076 Uiso 1 1 calc R U . . .
H3C H 0.6168 1.0118 0.2173 0.076 Uiso 1 1 calc R U . . .
C4 C 0.5188(3) 0.8982(2) 0.3193(2) 0.0628(11) Uani 1 1 d . . . . .
H4A H 0.5619 0.9042 0.3782 0.094 Uiso 1 1 calc R U . . .
H4B H 0.5522 0.8642 0.2747 0.094 Uiso 1 1 calc R U . . .
H4C H 0.4595 0.8660 0.3302 0.094 Uiso 1 1 calc R U . . .
C5 C 0.4412(2) 1.0446(2) 0.35120(19) 0.0451(6) Uani 1 1 d . . . . .
H5A H 0.4834 1.0475 0.4108 0.068 Uiso 1 1 calc R U . . .
H5B H 0.3801 1.0144 0.3601 0.068 Uiso 1 1 calc R U . . .
H5C H 0.4274 1.1060 0.3277 0.068 Uiso 1 1 calc R U . . .
C6 C 0.31460(15) 0.90506(13) -0.02819(15) 0.0228(4) Uani 1 1 d D . . . .
H6A H 0.327(2) 0.9301(17) -0.0885(14) 0.035(8) Uiso 1 1 d D . . . .
H6B H 0.2790(19) 0.9500(17) 0.0061(18) 0.036(7) Uiso 1 1 d D . . . .
C7 C 0.25158(15) 0.81944(13) -0.04417(15) 0.0243(4) Uani 1 1 d . . . . .
C8 C 0.1640(2) 0.84308(18) -0.1164(2) 0.0424(6) Uani 1 1 d . . . . .
H8A H 0.1224 0.7896 -0.1284 0.064 Uiso 1 1 calc R U . . .
H8B H 0.1871 0.8625 -0.1744 0.064 Uiso 1 1 calc R U . . .
H8C H 0.1267 0.8921 -0.0923 0.064 Uiso 1 1 calc R U . . .
C9 C 0.21417(18) 0.78921(18) 0.04537(19) 0.0381(5) Uani 1 1 d . . . . .
H9A H 0.1750 0.7343 0.0334 0.057 Uiso 1 1 calc R U . . .
H9B H 0.1741 0.8373 0.0674 0.057 Uiso 1 1 calc R U . . .
H9C H 0.2694 0.7766 0.0929 0.057 Uiso 1 1 calc R U . . .
C10 C 0.3097(2) 0.74361(17) -0.0833(2) 0.0419(6) Uani 1 1 d . . . . .
H10A H 0.2691 0.6893 -0.0930 0.063 Uiso 1 1 calc R U . . .
H10B H 0.3675 0.7301 -0.0391 0.063 Uiso 1 1 calc R U . . .
H10C H 0.3297 0.7629 -0.1428 0.063 Uiso 1 1 calc R U . . .

loop_
_atom_site_aniso_label
_atom_site_aniso_U_11
_atom_site_aniso_U_22
_atom_site_aniso_U_33
_atom_site_aniso_U_23
_atom_site_aniso_U_13
_atom_site_aniso_U_12
W1 0.01509(4) 0.01205(4) 0.02034(4) 0.00155(2) 0.00281(2) 0.00222(2)
N1 0.0179(7) 0.0139(6) 0.0253(8) 0.0024(6) 0.0047(6) 0.0040(5)
C11 0.0180(8) 0.0144(7) 0.0244(9) 0.0034(6) 0.0063(7) 0.0025(6)
C12 0.0220(9) 0.0165(8) 0.0234(9) 0.0015(6) 0.0036(7) 0.0039(6)
C13 0.0201(9) 0.0190(8) 0.0248(9) 0.0040(7) 0.0039(7) 0.0046(7)
C14 0.0225(9) 0.0179(8) 0.0298(10) 0.0030(7) 0.0094(7) 0.0060(7)
C15 0.0234(9) 0.0173(8) 0.0267(9) -0.0003(7) 0.0084(7) 0.0005(7)
C16 0.0189(8) 0.0168(8) 0.0265(9) 0.0011(7) 0.0052(7) 0.0002(6)
C17 0.0288(11) 0.0331(11) 0.0307(11) 0.0030(8) -0.0015(8) 0.0118(8)
F1 0.0409(18) 0.0396(13) 0.044(3) -0.0006(12) -0.0162(17) -0.0048(12)
F2 0.0348(17) 0.049(2) 0.064(3) -0.012(2) -0.0106(16) 0.0259(18)
F3 0.0512(18) 0.096(4) 0.0275(15) 0.017(2) -0.0027(13) 0.012(3)
F1A 0.044(6) 0.043(4) 0.054(8) -0.014(4) -0.026(5) 0.018(3)
F2A 0.018(3) 0.051(6) 0.048(5) 0.005(4) -0.004(3) 0.013(4)
F3A 0.059(6) 0.077(7) 0.043(6) 0.028(5) -0.012(5) 0.006(6)
C18 0.0312(11) 0.0233(9) 0.0333(11) -0.0045(8) 0.0073(8) 0.0003(8)
F4 0.137(3) 0.0214(9) 0.0419(12) -0.0069(8) 0.0027(15) -0.0116(12)
F5 0.088(2) 0.084(2) 0.0728(17) -0.0531(16) 0.0555(16) -0.0498(17)
F6 0.0691(16) 0.0717(17) 0.086(2) -0.0552(16) -0.0396(15) 0.0375(14)
F4A 0.137(3) 0.0214(9) 0.0419(12) -0.0069(8) 0.0027(15) -0.0116(12)
F5A 0.088(2) 0.084(2) 0.0728(17) -0.0531(16) 0.0555(16) -0.0498(17)
F6A 0.0691(16) 0.0717(17) 0.086(2) -0.0552(16) -0.0396(15) 0.0375(14)
N2 0.0177(7) 0.0149(7) 0.0236(8) 0.0011(6) 0.0014(6) 0.0014(5)
C21 0.0179(8) 0.0143(7) 0.0217(8) 0.0009(6) -0.0008(6) 0.0008(6)
C22 0.0203(8) 0.0162(8) 0.0234(9) 0.0004(6) 0.0027(7) 0.0016(6)
C23 0.0218(9) 0.0163(8) 0.0218(9) 0.0009(6) 0.0017(7) -0.0020(6)
C24 0.0239(9) 0.0142(7) 0.0227(9) 0.0011(6) 0.0000(7) 0.0005(6)
C25 0.0215(9) 0.0166(8) 0.0231(9) 0.0000(6) 0.0011(7) 0.0040(6)
C26 0.0215(9) 0.0180(8) 0.0233(9) 0.0022(7) 0.0030(7) 0.0033(6)
C27 0.0338(11) 0.0221(9) 0.0322(11) 0.0031(8) 0.0121(9) 0.0010(8)
F7 0.0932(14) 0.0224(7) 0.0662(11) 0.0102(7) 0.0504(11) -0.0005(8)
F8 0.0306(8) 0.0561(10) 0.0675(11) 0.0201(9) 0.0208(7) 0.0012(7)
F9 0.0555(11) 0.0811(13) 0.0294(8) -0.0080(8) 0.0171(7) -0.0101(9)
C28 0.0357(12) 0.0249(10) 0.0335(11) 0.0041(8) 0.0072(9) 0.0125(8)
F10 0.0659(12) 0.0640(12) 0.0776(14) -0.0454(11) -0.0186(10) 0.0352(10)
F11 0.0430(9) 0.0419(8) 0.0503(9) 0.0126(7) 0.0072(7) 0.0246(7)
F12 0.0612(12) 0.0458(9) 0.0894(15) 0.0265(9) 0.0492(11) 0.0276(8)
C1 0.0289(10) 0.0227(9) 0.0261(10) 0.0000(7) 0.0056(8) 0.0049(8)
C2 0.0327(11) 0.0269(10) 0.0244(10) -0.0031(8) 0.0025(8) -0.0023(8)
C3 0.0343(14) 0.070(2) 0.0460(16) -0.0098(15) 0.0010(12) -0.0117(13)
C4 0.109(3) 0.0352(14) 0.0355(15) 0.0005(11) -0.0248(17) 0.0130(16)
C5 0.0543(17) 0.0496(16) 0.0323(13) -0.0104(11) 0.0094(12) -0.0049(13)
C6 0.0219(9) 0.0181(8) 0.0275(10) 0.0028(7) -0.0004(7) 0.0014(7)
C7 0.0235(9) 0.0190(8) 0.0281(10) 0.0001(7) -0.0049(7) -0.0002(7)
C8 0.0375(13) 0.0338(12) 0.0491(15) 0.0030(11) -0.0212(11) -0.0033(10)
C9 0.0272(11) 0.0422(13) 0.0440(14) 0.0089(11) 0.0014(10) -0.0104(10)
C10 0.0466(15) 0.0298(12) 0.0464(15) -0.0158(10) -0.0055(12) 0.0068(10)

loop_
_atom_type_symbol
_atom_type_description
_atom_type_scat_dispersion_real
_atom_type_scat_dispersion_imag
_atom_type_scat_source
C C 0.0033 0.0016 'International Tables Vol C Tables 4.2.6.8 and 6.1.1.4'
H H 0.0000 0.0000 'International Tables Vol C Tables 4.2.6.8 and 6.1.1.4'
N N 0.0061 0.0033 'International Tables Vol C Tables 4.2.6.8 and 6.1.1.4'
F F 0.0171 0.0103 'International Tables Vol C Tables 4.2.6.8 and 6.1.1.4'
W W -0.8490 6.8722 'International Tables Vol C Tables 4.2.6.8 and 6.1.1.4'

loop_
_geom_angle_atom_site_label_1
_geom_angle_atom_site_label_2
_geom_angle_atom_site_label_3
_geom_angle
_geom_angle_site_symmetry_3
N2 W1 N1 100.89(7) .
N2 W1 C6 99.04(7) .
N1 W1 C6 117.66(8) .
N2 W1 C1 95.56(8) .
N1 W1 C1 124.58(8) .
C6 W1 C1 111.21(8) .
N2 W1 N1 176.60(7) 3_675
N1 W1 N1 75.70(7) 3_675
C6 W1 N1 82.75(7) 3_675
C1 W1 N1 86.44(7) 3_675
C11 N1 W1 127.07(12) .
C11 N1 W1 128.42(12) 3_675
W1 N1 W1 104.30(7) 3_675
C16 C11 C12 118.58(17) .
C16 C11 N1 120.51(17) .
C12 C11 N1 120.92(17) .
C13 C12 C11 120.15(18) .
C13 C12 H12 119.9 .
C11 C12 H12 119.9 .
C14 C13 C12 121.39(18) .
C14 C13 C17 120.43(18) .
C12 C13 C17 118.17(18) .
C13 C14 C15 118.32(17) .
C13 C14 H14 120.8 .
C15 C14 H14 120.8 .
C14 C15 C16 121.23(18) .
C14 C15 C18 119.26(18) .
C16 C15 C18 119.50(19) .
C15 C16 C11 120.33(18) .
C15 C16 H16 119.8 .
C11 C16 H16 119.8 .
F1A C17 F3A 107.2(9) .
F1A C17 F2A 107.9(11) .
F3A C17 F2A 107.2(9) .
F2 C17 F3 106.5(4) .
F2 C17 F1 106.8(4) .
F3 C17 F1 105.6(4) .
F1A C17 C13 115.3(8) .
F3A C17 C13 109.1(11) .
F2A C17 C13 109.7(9) .
F2 C17 C13 113.7(4) .
F3 C17 C13 112.6(4) .
F1 C17 C13 111.2(3) .
F4A C18 F5A 110.7(7) .
F4A C18 F6A 107.7(7) .
F5A C18 F6A 109.0(7) .
F6 C18 F4 105.4(3) .
F6 C18 F5 106.1(3) .
F4 C18 F5 103.1(3) .
F4A C18 C15 109.8(3) .
F5A C18 C15 108.1(4) .
F6A C18 C15 111.6(4) .
F6 C18 C15 115.1(2) .
F4 C18 C15 113.6(2) .
F5 C18 C15 112.6(2) .
C21 N2 W1 179.27(15) .
N2 C21 C22 120.45(17) .
N2 C21 C26 120.05(17) .
C22 C21 C26 119.51(17) .
C23 C22 C21 119.93(18) .
C23 C22 H22 120.0 .
C21 C22 H22 120.0 .
C24 C23 C22 120.95(18) .
C24 C23 C27 119.73(17) .
C22 C23 C27 119.27(18) .
C23 C24 C25 118.68(17) .
C23 C24 H24 120.7 .
C25 C24 H24 120.7 .
C26 C25 C24 121.60(18) .
C26 C25 C28 120.14(19) .
C24 C25 C28 118.25(17) .
C25 C26 C21 119.32(18) .
C25 C26 H26 120.3 .
C21 C26 H26 120.3 .
F9 C27 F7 106.8(2) .
F9 C27 F8 105.7(2) .
F7 C27 F8 106.7(2) .
F9 C27 C23 111.95(19) .
F7 C27 C23 112.73(18) .
F8 C27 C23 112.49(18) .
F10 C28 F11 106.1(2) .
F10 C28 F12 107.7(2) .
F11 C28 F12 105.5(2) .
F10 C28 C25 112.2(2) .
F11 C28 C25 112.06(19) .
F12 C28 C25 112.87(18) .
C2 C1 W1 128.79(15) .
C2 C1 H1A 105.8(16) .
W1 C1 H1A 108.6(16) .
C2 C1 H1B 104.9(16) .
W1 C1 H1B 99.9(16) .
H1A C1 H1B 107(2) .
C4 C2 C3 110.3(3) .
C4 C2 C5 109.4(2) .
C3 C2 C5 107.8(2) .
C4 C2 C1 112.70(19) .
C3 C2 C1 108.3(2) .
C5 C2 C1 108.2(2) .
C2 C3 H3A 109.5 .
C2 C3 H3B 109.5 .
H3A C3 H3B 109.5 .
C2 C3 H3C 109.5 .
H3A C3 H3C 109.5 .
H3B C3 H3C 109.5 .
C2 C4 H4A 109.5 .
C2 C4 H4B 109.5 .
H4A C4 H4B 109.5 .
C2 C4 H4C 109.5 .
H4A C4 H4C 109.5 .
H4B C4 H4C 109.5 .
C2 C5 H5A 109.5 .
C2 C5 H5B 109.5 .
H5A C5 H5B 109.5 .
C2 C5 H5C 109.5 .
H5A C5 H5C 109.5 .
H5B C5 H5C 109.5 .
C7 C6 W1 129.19(13) .
C7 C6 H6A 109.5(17) .
W1 C6 H6A 104.6(18) .
C7 C6 H6B 108.4(17) .
W1 C6 H6B 93.5(17) .
H6A C6 H6B 110(2) .
C9 C7 C10 110.7(2) .
C9 C7 C8 108.7(2) .
C10 C7 C8 108.8(2) .
C9 C7 C6 111.20(18) .
C10 C7 C6 110.01(19) .
C8 C7 C6 107.43(17) .
C7 C8 H8A 109.5 .
C7 C8 H8B 109.5 .
H8A C8 H8B 109.5 .
C7 C8 H8C 109.5 .
H8A C8 H8C 109.5 .
H8B C8 H8C 109.5 .
C7 C9 H9A 109.5 .
C7 C9 H9B 109.5 .
H9A C9 H9B 109.5 .
C7 C9 H9C 109.5 .
H9A C9 H9C 109.5 .
H9B C9 H9C 109.5 .
C7 C10 H10A 109.5 .
C7 C10 H10B 109.5 .
H10A C10 H10B 109.5 .
C7 C10 H10C 109.5 .
H10A C10 H10C 109.5 .
H10B C10 H10C 109.5 .

loop_
_geom_bond_atom_site_label_1
_geom_bond_atom_site_label_2
_geom_bond_distance
_geom_bond_site_symmetry_2
W1 N2 1.7567(15) .
W1 N1 1.8882(17) .
W1 C6 2.126(2) .
W1 C1 2.135(2) .
W1 N1 2.2622(15) 3_675
N1 C11 1.404(2) .
N1 W1 2.2622(15) 3_675
C11 C16 1.400(3) .
C11 C12 1.401(3) .
C12 C13 1.394(3) .
C12 H12 0.9500 .
C13 C14 1.388(3) .
C13 C17 1.504(3) .
C14 C15 1.390(3) .
C14 H14 0.9500 .
C15 C16 1.393(3) .
C15 C18 1.501(3) .
C16 H16 0.9500 .
C17 F1A 1.290(11) .
C17 F3A 1.311(10) .
C17 F2A 1.321(11) .
C17 F2 1.332(4) .
C17 F3 1.336(4) .
C17 F1 1.346(4) .
C18 F4A 1.265(7) .
C18 F5A 1.269(7) .
C18 F6A 1.273(7) .
C18 F6 1.314(3) .
C18 F4 1.316(3) .
C18 F5 1.326(3) .
N2 C21 1.393(2) .
C21 C22 1.396(3) .
C21 C26 1.403(3) .
C22 C23 1.393(2) .
C22 H22 0.9500 .
C23 C24 1.387(3) .
C23 C27 1.497(3) .
C24 C25 1.388(3) .
C24 H24 0.9500 .
C25 C26 1.387(3) .
C25 C28 1.505(3) .
C26 H26 0.9500 .
C27 F9 1.326(3) .
C27 F7 1.330(2) .
C27 F8 1.333(3) .
C28 F10 1.321(3) .
C28 F11 1.333(3) .
C28 F12 1.335(3) .
C1 C2 1.542(3) .
C1 H1A 0.975(16) .
C1 H1B 1.013(16) .
C2 C4 1.506(4) .
C2 C3 1.531(4) .
C2 C5 1.538(4) .
C3 H3A 0.9800 .
C3 H3B 0.9800 .
C3 H3C 0.9800 .
C4 H4A 0.9800 .
C4 H4B 0.9800 .
C4 H4C 0.9800 .
C5 H5A 0.9800 .
C5 H5B 0.9800 .
C5 H5C 0.9800 .
C6 C7 1.538(3) .
C6 H6A 0.982(16) .
C6 H6B 0.996(16) .
C7 C9 1.523(3) .
C7 C10 1.530(3) .
C7 C8 1.538(3) .
C8 H8A 0.9800 .
C8 H8B 0.9800 .
C8 H8C 0.9800 .
C9 H9A 0.9800 .
C9 H9B 0.9800 .
C9 H9C 0.9800 .
C10 H10A 0.9800 .
C10 H10B 0.9800 .
C10 H10C 0.9800 .
